data_2205899
loop_
_publ_author_name
'Lin, Sen'
'Fu, Zhi-Fei'
'Fang, Xiao-Niu'
'Liu, Huan-Yu'

_publ_section_title
;
 Bis(4-methoxylbenzoato)phenyl(trimethylsilylmethyl)tin(IV)
;
_journal_issue 6
_journal_name_full 'Acta Crystallographica Section E'
_journal_page_first m1161
_journal_page_last m1162
_journal_paper_doi 10.1107/S1600536805015370
_journal_volume 61
_journal_year 2005
_chemical_formula_iupac '[Sn (C6 H5) (C8 H7 O3)2 (C4 H11 Si)]'
_chemical_formula_moiety 'C26 H30 O6 Si Sn'
_chemical_formula_sum 'C26 H30 O6 Si Sn'
_chemical_formula_weight 585.28
_chemical_melting_point 410.5
_chemical_name_systematic
;
Bis(4-methoxylbenzoato)phenyl(trimethylsilylmethyl)tin(IV)
;
_space_group_IT_number 14
_symmetry_cell_setting monoclinic
_symmetry_space_group_name_Hall '-P 2ybc'
_symmetry_space_group_name_H-M 'P 1 21/c 1'
_atom_sites_solution_hydrogens geom
_atom_sites_solution_primary direct
_atom_sites_solution_secondary difmap
_cell_angle_alpha 90.00
_cell_angle_beta 92.0800(10)
_cell_angle_gamma 90.00
_cell_formula_units_Z 4
_cell_length_a 20.1618(4)
_cell_length_b 11.9426(3)
_cell_length_c 11.3334(2)
_cell_measurement_reflns_used 6030
_cell_measurement_temperature 273(2)
_cell_measurement_theta_max 25.1593
_cell_measurement_theta_min 2.4784
_cell_volume 2727.11(10)
_computing_cell_refinement APEX2
_computing_data_collection 'APEX2 (Bruker, 2004)'
_computing_data_reduction APEX2
_computing_molecular_graphics APEX2
_computing_publication_material APEX2
_computing_structure_refinement APEX2
_computing_structure_solution APEX2
_diffrn_ambient_temperature 273(2)
_diffrn_measured_fraction_theta_full 0.993
_diffrn_measured_fraction_theta_max 0.993
_diffrn_measurement_device_type 'Bruker APEX-II CCD area-detector'
_diffrn_measurement_method '\f and \w'
_diffrn_radiation_monochromator graphite
_diffrn_radiation_source 'fine-focus sealed tube'
_diffrn_radiation_type MoK\a
_diffrn_radiation_wavelength 0.71073
_diffrn_reflns_av_R_equivalents 0.0409
_diffrn_reflns_av_sigmaI/netI 0.0357
_diffrn_reflns_limit_h_max 24
_diffrn_reflns_limit_h_min -24
_diffrn_reflns_limit_k_max 14
_diffrn_reflns_limit_k_min -14
_diffrn_reflns_limit_l_max 13
_diffrn_reflns_limit_l_min -13
_diffrn_reflns_number 26340
_diffrn_reflns_theta_full 26.00
_diffrn_reflns_theta_max 26.00
_diffrn_reflns_theta_min 2.48
_diffrn_standards_decay_% 0
_diffrn_standards_number 0
_exptl_absorpt_coefficient_mu 1.017
_exptl_absorpt_correction_type none
_exptl_crystal_colour colourless
_exptl_crystal_density_diffrn 1.426
_exptl_crystal_density_method 'not measured'
_exptl_crystal_description block
_exptl_crystal_F_000 1192
_exptl_crystal_size_max 0.28
_exptl_crystal_size_mid 0.275
_exptl_crystal_size_min 0.265
_refine_diff_density_max 0.953
_refine_diff_density_min -0.597
_refine_ls_extinction_method none
_refine_ls_goodness_of_fit_ref 1.009
_refine_ls_hydrogen_treatment constr
_refine_ls_matrix_type full
_refine_ls_number_parameters 312
_refine_ls_number_reflns 5315
_refine_ls_number_restraints 0
_refine_ls_restrained_S_all 1.009
_refine_ls_R_factor_all 0.0418
_refine_ls_R_factor_gt 0.0300
_refine_ls_shift/su_max 0.003
_refine_ls_shift/su_mean 0.000
_refine_ls_structure_factor_coef Fsqd
_refine_ls_weighting_details 'w = 1/[\s^2^(Fo^2^)+(0.062P)^2^] where P = (Fo^2^+2Fc^2^)/3'
_refine_ls_weighting_scheme calc
_refine_ls_wR_factor_gt 0.0827
_refine_ls_wR_factor_ref 0.0912
_reflns_number_gt 4235
_reflns_number_total 5315
_reflns_threshold_expression I>2\s(I)
_cod_data_source_file ci6580.cif
_cod_data_source_block I
_cod_depositor_comments
;
The following automatic conversions were performed:
'_symmetry_cell_setting' value 'Monoclinic' changed to 'monoclinic'
according to '/home/saulius/struct/CIF-dictionaries/cif_core.dic'
dictionary named 'cif_core.dic' version 2.4.1 from 2010-06-29.

Automatic conversion script
Id: cif_fix_enum 1527 2010-12-29 10:47:43Z saulius 

The following automatic conversions were performed:

'_symmetry_cell_setting' value 'Monoclinic' changed to 'monoclinic'
according to /home/saulius/struct/CIF-dictionaries/cif_core.dic
dictionary named 'cif_core.dic' version 2.4.1 from 2010-06-29.

Automatic conversion script
Id: cif_fix_values 1715 2011-07-08 13:25:40Z adriana 
;
_cod_original_sg_symbol_H-M 'P 21/c'
_cod_database_code 2205899
_cod_database_fobs_code 2205899

loop_
_symmetry_equiv_pos_as_xyz
'x, y, z'
'-x, y+1/2, -z+1/2'
'-x, -y, -z'
'x, -y-1/2, z-1/2'

loop_
_atom_site_label
_atom_site_fract_x
_atom_site_fract_y
_atom_site_fract_z
_atom_site_U_iso_or_equiv
_atom_site_adp_type
_atom_site_calc_flag
_atom_site_refinement_flags
_atom_site_occupancy
_atom_site_type_symbol
C1 0.33908(13) 0.5233(2) 0.9626(2) 0.0485(6) Uani d . 1 C
C2 0.37880(13) 0.4332(2) 0.9104(2) 0.0465(6) Uani d . 1 C
C3 0.43602(14) 0.3961(2) 0.9697(3) 0.0556(7) Uani d . 1 C
H3 0.4485 0.4278 1.0421 0.067 Uiso calc R 1 H
C4 0.47465(15) 0.3130(2) 0.9231(3) 0.0607(8) Uani d . 1 C
H4 0.5122 0.2875 0.9648 0.073 Uiso calc R 1 H
C5 0.45739(13) 0.2682(2) 0.8147(3) 0.0520(6) Uani d . 1 C
C6 0.40054(16) 0.3049(3) 0.7537(3) 0.0645(8) Uani d . 1 C
H6 0.3887 0.2745 0.6804 0.077 Uiso calc R 1 H
C7 0.36176(14) 0.3863(3) 0.8017(3) 0.0563(7) Uani d . 1 C
H7 0.3235 0.4102 0.7608 0.068 Uiso calc R 1 H
C8 0.5471(2) 0.1377(4) 0.8228(4) 0.0975(13) Uani d . 1 C
H8A 0.5800 0.1943 0.8389 0.146 Uiso calc R 1 H
H8B 0.5657 0.0795 0.7760 0.146 Uiso calc R 1 H
H8C 0.5328 0.1068 0.8958 0.146 Uiso calc R 1 H
C9 0.13024(13) 0.7554(2) 0.9466(2) 0.0459(6) Uani d . 1 C
C10 0.06566(12) 0.7856(2) 0.8896(2) 0.0431(6) Uani d . 1 C
C11 0.04837(14) 0.7526(3) 0.7749(2) 0.0565(7) Uani d . 1 C
H11 0.0774 0.7086 0.7328 0.068 Uiso calc R 1 H
C12 -0.01179(16) 0.7848(3) 0.7231(3) 0.0629(8) Uani d . 1 C
H12 -0.0230 0.7631 0.6462 0.075 Uiso calc R 1 H
C13 -0.05556(14) 0.8498(2) 0.7862(3) 0.0519(7) Uani d . 1 C
C14 -0.03879(13) 0.8821(2) 0.8995(2) 0.0491(6) Uani d . 1 C
H14 -0.0682 0.9246 0.9424 0.059 Uiso calc R 1 H
C15 0.02208(13) 0.8514(2) 0.9498(3) 0.0476(6) Uani d . 1 C
H15 0.0338 0.8755 1.0257 0.057 Uiso calc R 1 H
C16 -0.15846(15) 0.9489(3) 0.7842(3) 0.0722(9) Uani d . 1 C
H16A -0.1714 0.9157 0.8569 0.108 Uiso calc R 1 H
H16B -0.1970 0.9603 0.7334 0.108 Uiso calc R 1 H
H16C -0.1373 1.0196 0.8002 0.108 Uiso calc R 1 H
C17 0.30332(14) 0.8173(2) 0.9783(3) 0.0510(7) Uani d . 1 C
C18 0.35383(17) 0.8082(3) 0.8972(3) 0.0669(9) Uani d . 1 C
H18 0.3649 0.7385 0.8673 0.080 Uiso calc R 1 H
C19 0.38711(19) 0.9026(4) 0.8616(4) 0.0891(12) Uani d . 1 C
H19 0.4202 0.8961 0.8068 0.107 Uiso calc R 1 H
C20 0.3721(2) 1.0056(4) 0.9057(4) 0.0944(13) Uani d . 1 C
H20 0.3948 1.0687 0.8811 0.113 Uiso calc R 1 H
C21 0.3231(2) 1.0154(3) 0.9870(4) 0.0871(11) Uani d . 1 C
H21 0.3131 1.0853 1.0180 0.105 Uiso calc R 1 H
C22 0.28888(16) 0.9216(3) 1.0226(3) 0.0672(8) Uani d . 1 C
H22 0.2557 0.9290 1.0770 0.081 Uiso calc R 1 H
C23 0.21750(14) 0.5964(2) 1.1767(3) 0.0556(7) Uani d . 1 C
H23A 0.2570 0.5852 1.2267 0.067 Uiso calc R 1 H
H23B 0.1897 0.6491 1.2171 0.067 Uiso calc R 1 H
C24 0.2255(3) 0.3501(3) 1.1061(6) 0.125(2) Uani d . 1 C
H24A 0.2033 0.2791 1.1083 0.188 Uiso calc R 1 H
H24B 0.2665 0.3458 1.1517 0.188 Uiso calc R 1 H
H24C 0.2345 0.3686 1.0259 0.188 Uiso calc R 1 H
C25 0.1527(2) 0.4224(4) 1.3242(3) 0.0947(13) Uani d . 1 C
H25A 0.1107 0.4542 1.3433 0.142 Uiso calc R 1 H
H25B 0.1868 0.4515 1.3770 0.142 Uiso calc R 1 H
H25C 0.1508 0.3424 1.3320 0.142 Uiso calc R 1 H
C26 0.0940(2) 0.4719(4) 1.0774(4) 0.1010(14) Uani d . 1 C
H26A 0.1035 0.5044 1.0025 0.152 Uiso calc R 1 H
H26B 0.0632 0.5187 1.1172 0.152 Uiso calc R 1 H
H26C 0.0750 0.3989 1.0654 0.152 Uiso calc R 1 H
O1 0.28392(9) 0.55218(16) 0.90642(17) 0.0527(5) Uani d . 1 O
O2 0.35620(10) 0.57121(17) 1.05459(18) 0.0600(5) Uani d . 1 O
O3 0.49196(13) 0.18588(19) 0.7602(2) 0.0720(7) Uani d . 1 O
O4 0.16692(9) 0.68110(15) 0.89651(18) 0.0506(5) Uani d . 1 O
O5 0.15031(10) 0.79847(17) 1.04125(18) 0.0547(5) Uani d . 1 O
O6 -0.11322(10) 0.8762(2) 0.72747(19) 0.0698(6) Uani d . 1 O
Si1 0.17195(5) 0.45953(7) 1.16885(8) 0.0623(2) Uani d . 1 Si
Sn1 0.247341(8) 0.674189(15) 1.020866(17) 0.04409(9) Uani d . 1 Sn

loop_
_atom_site_aniso_label
_atom_site_aniso_U_11
_atom_site_aniso_U_22
_atom_site_aniso_U_33
_atom_site_aniso_U_12
_atom_site_aniso_U_13
_atom_site_aniso_U_23
C1 0.0397(14) 0.0515(15) 0.0547(16) 0.0016(12) 0.0064(11) 0.0031(12)
C2 0.0369(14) 0.0444(14) 0.0583(16) -0.0004(11) 0.0026(11) 0.0038(12)
C3 0.0482(16) 0.0619(18) 0.0563(17) 0.0053(13) -0.0046(13) -0.0060(13)
C4 0.0442(16) 0.0679(19) 0.069(2) 0.0145(13) -0.0069(14) -0.0023(14)
C5 0.0418(15) 0.0508(16) 0.0638(18) 0.0072(12) 0.0086(12) -0.0006(13)
C6 0.0595(19) 0.069(2) 0.064(2) 0.0124(15) -0.0080(15) -0.0149(15)
C7 0.0418(15) 0.0656(19) 0.0608(18) 0.0146(13) -0.0084(12) -0.0071(14)
C8 0.081(3) 0.113(3) 0.099(3) 0.054(2) 0.006(2) -0.002(3)
C9 0.0402(14) 0.0481(15) 0.0499(15) -0.0028(11) 0.0074(11) 0.0039(11)
C10 0.0335(13) 0.0460(14) 0.0500(15) -0.0003(11) 0.0051(10) 0.0019(11)
C11 0.0439(15) 0.0681(19) 0.0578(17) 0.0105(13) 0.0069(12) -0.0111(14)
C12 0.0542(18) 0.085(2) 0.0488(18) 0.0134(16) 0.0000(13) -0.0132(15)
C13 0.0375(15) 0.0576(17) 0.0606(18) 0.0065(12) 0.0034(12) 0.0021(13)
C14 0.0414(14) 0.0498(15) 0.0567(16) 0.0084(12) 0.0102(12) -0.0019(12)
C15 0.0445(15) 0.0516(15) 0.0470(15) 0.0003(11) 0.0057(11) -0.0025(11)
C16 0.0451(17) 0.073(2) 0.098(3) 0.0195(15) 0.0031(16) 0.0077(18)
C17 0.0389(15) 0.0563(17) 0.0576(18) -0.0040(12) -0.0031(12) 0.0035(12)
C18 0.057(2) 0.077(2) 0.068(2) -0.0058(16) 0.0136(16) 0.0062(16)
C19 0.069(2) 0.105(3) 0.094(3) -0.020(2) 0.017(2) 0.024(2)
C20 0.084(3) 0.083(3) 0.115(3) -0.034(2) -0.012(2) 0.033(2)
C21 0.087(3) 0.053(2) 0.120(3) -0.0139(18) -0.009(2) 0.001(2)
C22 0.0553(18) 0.0583(19) 0.088(2) -0.0029(15) 0.0038(16) -0.0090(16)
C23 0.0539(17) 0.0604(17) 0.0527(16) -0.0011(14) 0.0038(13) 0.0017(13)
C24 0.144(5) 0.063(3) 0.173(6) 0.006(3) 0.073(4) 0.006(3)
C25 0.117(3) 0.095(3) 0.074(2) -0.035(2) 0.018(2) 0.010(2)
C26 0.089(3) 0.109(3) 0.104(3) -0.033(3) -0.015(2) 0.004(3)
O1 0.0399(10) 0.0586(11) 0.0593(11) 0.0086(8) -0.0003(8) -0.0078(9)
O2 0.0528(12) 0.0647(12) 0.0620(12) 0.0086(10) -0.0045(9) -0.0116(10)
O3 0.0621(15) 0.0751(15) 0.0788(16) 0.0268(11) 0.0033(12) -0.0130(11)
O4 0.0372(10) 0.0570(12) 0.0573(12) 0.0065(8) -0.0006(8) -0.0047(8)
O5 0.0423(11) 0.0665(12) 0.0553(12) 0.0011(9) -0.0001(9) -0.0088(9)
O6 0.0489(12) 0.0919(16) 0.0681(14) 0.0186(11) -0.0067(10) -0.0050(12)
Si1 0.0661(5) 0.0561(5) 0.0655(5) -0.0079(4) 0.0139(4) 0.0015(4)
Sn1 0.03639(13) 0.04669(13) 0.04925(14) 0.00023(7) 0.00240(8) -0.00183(7)

loop_
_atom_type_symbol
_atom_type_description
_atom_type_scat_dispersion_real
_atom_type_scat_dispersion_imag
_atom_type_scat_source
C C 0.0033 0.0016 'International Tables Vol C Tables 4.2.6.8 and 6.1.1.4'
H H 0.0000 0.0000 'International Tables Vol C Tables 4.2.6.8 and 6.1.1.4'
O O 0.0106 0.0060 'International Tables Vol C Tables 4.2.6.8 and 6.1.1.4'
Si Si 0.0817 0.0704 'International Tables Vol C Tables 4.2.6.8 and 6.1.1.4'
Sn Sn -0.6537 1.4246 'International Tables Vol C Tables 4.2.6.8 and 6.1.1.4'

loop_
_geom_angle_atom_site_label_1
_geom_angle_atom_site_label_2
_geom_angle_atom_site_label_3
_geom_angle
_geom_angle_publ_flag
O2 C1 O1 119.9(3) ?
O2 C1 C2 122.7(2) ?
O1 C1 C2 117.5(2) ?
C7 C2 C3 118.5(3) ?
C7 C2 C1 122.0(2) ?
C3 C2 C1 119.5(3) ?
C4 C3 C2 121.0(3) ?
C4 C3 H3 119.5 ?
C2 C3 H3 119.5 ?
C5 C4 C3 119.7(3) ?
C5 C4 H4 120.2 ?
C3 C4 H4 120.2 ?
O3 C5 C4 124.7(3) ?
O3 C5 C6 115.4(3) ?
C4 C5 C6 120.0(3) ?
C7 C6 C5 119.9(3) ?
C7 C6 H6 120.0 ?
C5 C6 H6 120.0 ?
C6 C7 C2 120.8(3) ?
C6 C7 H7 119.6 ?
C2 C7 H7 119.6 ?
O3 C8 H8A 109.5 ?
O3 C8 H8B 109.5 ?
H8A C8 H8B 109.5 ?
O3 C8 H8C 109.5 ?
H8A C8 H8C 109.5 ?
H8B C8 H8C 109.5 ?
O5 C9 O4 119.1(2) ?
O5 C9 C10 122.0(2) ?
O4 C9 C10 118.8(2) ?
C15 C10 C11 118.8(2) ?
C15 C10 C9 119.3(2) ?
C11 C10 C9 121.8(2) ?
C12 C11 C10 120.3(3) ?
C12 C11 H11 119.9 ?
C10 C11 H11 119.9 ?
C11 C12 C13 120.0(3) ?
C11 C12 H12 120.0 ?
C13 C12 H12 120.0 ?
O6 C13 C14 124.9(3) ?
O6 C13 C12 115.2(3) ?
C14 C13 C12 119.9(3) ?
C13 C14 C15 119.7(3) ?
C13 C14 H14 120.1 ?
C15 C14 H14 120.1 ?
C10 C15 C14 121.3(3) ?
C10 C15 H15 119.4 ?
C14 C15 H15 119.4 ?
O6 C16 H16A 109.5 ?
O6 C16 H16B 109.5 ?
H16A C16 H16B 109.5 ?
O6 C16 H16C 109.5 ?
H16A C16 H16C 109.5 ?
H16B C16 H16C 109.5 ?
C22 C17 C18 118.5(3) ?
C22 C17 Sn1 121.7(2) ?
C18 C17 Sn1 119.6(2) ?
C19 C18 C17 120.1(4) ?
C19 C18 H18 120.0 ?
C17 C18 H18 120.0 ?
C20 C19 C18 120.8(4) ?
C20 C19 H19 119.6 ?
C18 C19 H19 119.6 ?
C19 C20 C21 119.7(4) ?
C19 C20 H20 120.1 ?
C21 C20 H20 120.1 ?
C20 C21 C22 120.1(4) ?
C20 C21 H21 119.9 ?
C22 C21 H21 119.9 ?
C17 C22 C21 120.8(3) ?
C17 C22 H22 119.6 ?
C21 C22 H22 119.6 ?
Si1 C23 Sn1 120.00(15) ?
Si1 C23 H23A 107.3 ?
Sn1 C23 H23A 107.3 ?
Si1 C23 H23B 107.3 ?
Sn1 C23 H23B 107.3 ?
H23A C23 H23B 106.9 ?
Si1 C24 H24A 109.5 ?
Si1 C24 H24B 109.5 ?
H24A C24 H24B 109.5 ?
Si1 C24 H24C 109.5 ?
H24A C24 H24C 109.5 ?
H24B C24 H24C 109.5 ?
Si1 C25 H25A 109.5 ?
Si1 C25 H25B 109.5 ?
H25A C25 H25B 109.5 ?
Si1 C25 H25C 109.5 ?
H25A C25 H25C 109.5 ?
H25B C25 H25C 109.5 ?
Si1 C26 H26A 109.5 ?
Si1 C26 H26B 109.5 ?
H26A C26 H26B 109.5 ?
Si1 C26 H26C 109.5 ?
H26A C26 H26C 109.5 ?
H26B C26 H26C 109.5 ?
C1 O1 Sn1 101.19(16) yes
C1 O2 Sn1 83.27(16) yes
C5 O3 C8 118.0(3) ?
C9 O4 Sn1 99.83(16) yes
C9 O5 Sn1 84.55(16) yes
C13 O6 C16 118.1(3) ?
C24 Si1 C26 109.6(3) ?
C24 Si1 C25 109.7(2) ?
C26 Si1 C25 110.1(2) ?
C24 Si1 C23 109.97(19) ?
C26 Si1 C23 111.12(17) ?
C25 Si1 C23 106.26(16) ?
O1 Sn1 C23 109.23(10) yes
O1 Sn1 O4 83.88(7) yes
C23 Sn1 O4 109.98(10) yes
O1 Sn1 C17 102.57(10) yes
C23 Sn1 C17 136.08(12) yes
O4 Sn1 C17 102.69(9) yes
O1 Sn1 O5 140.36(7) yes
C23 Sn1 O5 86.29(10) yes
O4 Sn1 O5 56.49(7) yes
C17 Sn1 O5 88.09(9) yes
O1 Sn1 O2 55.60(6) yes
C23 Sn1 O2 86.07(10) yes
O4 Sn1 O2 139.47(7) yes
C17 Sn1 O2 87.71(9) yes
O5 Sn1 O2 164.03(6) yes

loop_
_geom_bond_atom_site_label_1
_geom_bond_atom_site_label_2
_geom_bond_distance
_geom_bond_publ_flag
C1 O2 1.228(3) ?
C1 O1 1.307(3) ?
C1 C2 1.477(4) ?
C2 C7 1.384(4) ?
C2 C3 1.387(4) ?
C3 C4 1.378(4) ?
C3 H3 0.93 ?
C4 C5 1.373(4) ?
C4 H4 0.93 ?
C5 O3 1.365(3) ?
C5 C6 1.388(4) ?
C6 C7 1.372(4) ?
C6 H6 0.93 ?
C7 H7 0.93 ?
C8 O3 1.418(4) ?
C8 H8A 0.96 ?
C8 H8B 0.96 ?
C8 H8C 0.96 ?
C9 O5 1.244(3) ?
C9 O4 1.299(3) ?
C9 C10 1.477(4) ?
C10 C15 1.378(4) ?
C10 C11 1.390(4) ?
C11 C12 1.383(4) ?
C11 H11 0.93 ?
C12 C13 1.392(4) ?
C12 H12 0.93 ?
C13 O6 1.356(3) ?
C13 C14 1.371(4) ?
C14 C15 1.384(4) ?
C14 H14 0.93 ?
C15 H15 0.93 ?
C16 O6 1.429(4) ?
C16 H16A 0.96 ?
C16 H16B 0.96 ?
C16 H16C 0.96 ?
C17 C22 1.377(4) ?
C17 C18 1.401(5) ?
C17 Sn1 2.114(3) yes
C18 C19 1.380(5) ?
C18 H18 0.93 ?
C19 C20 1.365(6) ?
C19 H19 0.93 ?
C20 C21 1.380(6) ?
C20 H20 0.93 ?
C21 C22 1.384(5) ?
C21 H21 0.93 ?
C22 H22 0.93 ?
C23 Si1 1.875(3) ?
C23 Sn1 2.103(3) yes
C23 H23A 0.97 ?
C23 H23B 0.97 ?
C24 Si1 1.854(5) ?
C24 H24A 0.96 ?
C24 H24B 0.96 ?
C24 H24C 0.96 ?
C25 Si1 1.869(4) ?
C25 H25A 0.96 ?
C25 H25B 0.96 ?
C25 H25C 0.96 ?
C26 Si1 1.857(4) ?
C26 H26A 0.96 ?
C26 H26B 0.96 ?
C26 H26C 0.96 ?
O1 Sn1 2.1021(18) yes
O2 Sn1 2.5328(19) yes
O4 Sn1 2.1109(18) yes
O5 Sn1 2.473(2) yes
